data_4081765
loop_
_publ_author_name
'Clark, Ewan R.'
'Ingleson, Michael J.'

_publ_section_title
;
 [(acridine)BCl2]+: A Borenium Cation That Is a Strong Boron- and
 Carbon-Based Lewis Acid
;
_journal_issue 22
_journal_name_full Organometallics
_journal_page_first 6712
_journal_paper_doi 10.1021/om400463r
_journal_volume 32
_journal_year 2013
_chemical_formula_sum 'C13 H9 B Cl3 N'
_chemical_formula_weight 296.39
_space_group_IT_number 2
_symmetry_cell_setting triclinic
_symmetry_space_group_name_Hall '-P 1'
_symmetry_space_group_name_H-M 'P -1'
_atom_sites_solution_hydrogens geom
_atom_sites_solution_primary direct
_atom_sites_solution_secondary difmap
_audit_creation_method SHELXL-97
_cell_angle_alpha 84.863(3)
_cell_angle_beta 62.505(4)
_cell_angle_gamma 63.768(5)
_cell_formula_units_Z 2
_cell_length_a 8.7968(4)
_cell_length_b 9.4492(5)
_cell_length_c 9.4676(3)
_cell_measurement_reflns_used 4725
_cell_measurement_temperature 100(2)
_cell_measurement_theta_max 73.9625
_cell_measurement_theta_min 5.2691
_cell_volume 619.67(6)
_computing_structure_refinement 'SHELXL-97 (Sheldrick, 1997)'
_computing_structure_solution 'SHELXS-97 (Sheldrick, 1990)'
_diffrn_ambient_temperature 100(2)
_diffrn_measured_fraction_theta_full 0.967
_diffrn_measured_fraction_theta_max 0.967
_diffrn_radiation_monochromator graphite
_diffrn_radiation_source 'fine-focus sealed tube'
_diffrn_radiation_type CuK\a
_diffrn_radiation_wavelength 1.54178
_diffrn_reflns_av_R_equivalents 0.0278
_diffrn_reflns_av_sigmaI/netI 0.0258
_diffrn_reflns_limit_h_max 10
_diffrn_reflns_limit_h_min -10
_diffrn_reflns_limit_k_max 11
_diffrn_reflns_limit_k_min -11
_diffrn_reflns_limit_l_max 11
_diffrn_reflns_limit_l_min -10
_diffrn_reflns_number 5321
_diffrn_reflns_theta_full 66.59
_diffrn_reflns_theta_max 66.59
_diffrn_reflns_theta_min 5.27
_exptl_absorpt_coefficient_mu 6.490
_exptl_absorpt_correction_T_max 1.00000
_exptl_absorpt_correction_T_min 0.00108
_exptl_absorpt_correction_type multi-scan
_exptl_absorpt_process_details
;
CrysAlisPro, Agilent Technologies,
Version 1.171.36.20 (release 27-06-2012 CrysAlis171 .NET)
(compiled Jul 11 2012,15:38:31)
Empirical absorption correction using spherical harmonics,
 implemented in SCALE3 ABSPACK scaling algorithm.
;
_exptl_crystal_colour yellow
_exptl_crystal_density_diffrn 1.588
_exptl_crystal_density_method 'not measured'
_exptl_crystal_description block
_exptl_crystal_F_000 300
_exptl_crystal_size_max 0.3
_exptl_crystal_size_mid 0.3
_exptl_crystal_size_min 0.2
_refine_diff_density_max 0.310
_refine_diff_density_min -0.260
_refine_diff_density_rms 0.063
_refine_ls_extinction_expression Fc^*^=kFc[1+0.001xFc^2^\l^3^/sin(2\q)]^-1/4^
_refine_ls_extinction_method SHELXL
_refine_ls_goodness_of_fit_ref 1.092
_refine_ls_hydrogen_treatment mixed
_refine_ls_matrix_type full
_refine_ls_number_parameters 200
_refine_ls_number_reflns 2119
_refine_ls_number_restraints 0
_refine_ls_restrained_S_all 1.092
_refine_ls_R_factor_all 0.0299
_refine_ls_R_factor_gt 0.0290
_refine_ls_shift/su_max 0.000
_refine_ls_shift/su_mean 0.000
_refine_ls_structure_factor_coef Fsqd
_refine_ls_weighting_details 'calc w=1/[\s^2^(Fo^2^)+(0.0461P)^2^+0.1845P] where P=(Fo^2^+2Fc^2^)/3'
_refine_ls_weighting_scheme calc
_refine_ls_wR_factor_gt 0.0756
_refine_ls_wR_factor_ref 0.0767
_reflns_number_gt 2051
_reflns_number_total 2119
_reflns_threshold_expression >2sigma(I)
_cod_data_source_file om400463r_si_002.cif
_cod_data_source_block test
_cod_depositor_comments
;
 Removing duplicate rows from the ATOM_TYPE loop.

 Antanas Vaitkus,
 2018-08-10

The following automatic conversions were performed:

'_symmetry_cell_setting' value 'Triclinic' changed to 'triclinic'
according to /home/saulius/struct/CIF-dictionaries/cif_core.dic
dictionary named 'cif_core.dic' version 2.4.2 from 2011-04-26.

Automatic conversion script
Id: cif_fix_values 1891 2012-01-12 08:04:46Z andrius 
;
_cod_original_cell_volume 619.67(5)
_cod_original_sg_symbol_H-M P-1
_cod_original_formula_sum 'C13 H9 B1 Cl3 N1'
_cod_database_code 4081765

loop_
_symmetry_equiv_pos_as_xyz
'x, y, z'
'-x, -y, -z'

loop_
_atom_site_label
_atom_site_type_symbol
_atom_site_fract_x
_atom_site_fract_y
_atom_site_fract_z
_atom_site_U_iso_or_equiv
_atom_site_adp_type
_atom_site_occupancy
_atom_site_symmetry_multiplicity
_atom_site_calc_flag
Cl1 Cl 0.67217(6) 0.05689(5) 0.25951(5) 0.02340(15) Uani 1 1 d
Cl2 Cl 0.37857(5) 0.33451(5) 0.53468(5) 0.02255(14) Uani 1 1 d
Cl3 Cl 0.57283(6) 0.40320(5) 0.21018(5) 0.02343(15) Uani 1 1 d
N1 N 0.78209(19) 0.23427(15) 0.38089(17) 0.0158(3) Uani 1 1 d
C1 C 0.9285(2) 0.26873(18) 0.2726(2) 0.0181(3) Uani 1 1 d
C2 C 0.9886(3) 0.2552(2) 0.1056(2) 0.0229(4) Uani 1 1 d
C3 C 1.1306(3) 0.2953(2) 0.0034(3) 0.0294(4) Uani 1 1 d
C4 C 1.2202(3) 0.3515(2) 0.0601(3) 0.0338(5) Uani 1 1 d
C5 C 1.1745(3) 0.3564(2) 0.2175(3) 0.0293(4) Uani 1 1 d
C6 C 1.0314(2) 0.31128(19) 0.3278(2) 0.0220(4) Uani 1 1 d
C7 C 0.9945(3) 0.3022(2) 0.4865(2) 0.0242(4) Uani 1 1 d
C8 C 0.8741(3) 0.23832(19) 0.5863(2) 0.0220(4) Uani 1 1 d
C9 C 0.8524(3) 0.2086(2) 0.7434(2) 0.0302(4) Uani 1 1 d
C10 C 0.7466(3) 0.1341(2) 0.8340(2) 0.0321(4) Uani 1 1 d
C11 C 0.6615(3) 0.0806(2) 0.7695(2) 0.0260(4) Uani 1 1 d
C12 C 0.6719(2) 0.1114(2) 0.6219(2) 0.0211(4) Uani 1 1 d
C13 C 0.7733(2) 0.19652(18) 0.5279(2) 0.0177(3) Uani 1 1 d
B1 B 0.6122(3) 0.2538(2) 0.3465(2) 0.0179(4) Uani 1 1 d
H1 H 0.944(3) 0.214(3) 0.067(3) 0.023(5) Uiso 1 1 d
H2 H 1.164(4) 0.281(3) -0.104(3) 0.036(6) Uiso 1 1 d
H3 H 1.316(4) 0.376(3) -0.011(3) 0.040(6) Uiso 1 1 d
H4 H 1.237(4) 0.387(3) 0.256(3) 0.035(6) Uiso 1 1 d
H5 H 1.058(3) 0.333(3) 0.523(3) 0.031(6) Uiso 1 1 d
H6 H 0.916(4) 0.242(3) 0.772(3) 0.034(6) Uiso 1 1 d
H7 H 0.738(4) 0.112(3) 0.937(4) 0.054(8) Uiso 1 1 d
H8 H 0.604(3) 0.018(3) 0.825(3) 0.035(6) Uiso 1 1 d
H9 H 0.624(3) 0.067(2) 0.577(2) 0.019(5) Uiso 1 1 d

loop_
_atom_site_aniso_label
_atom_site_aniso_U_11
_atom_site_aniso_U_22
_atom_site_aniso_U_33
_atom_site_aniso_U_23
_atom_site_aniso_U_13
_atom_site_aniso_U_12
Cl1 0.0306(3) 0.0230(2) 0.0246(3) 0.00366(16) -0.01437(19) -0.01714(19)
Cl2 0.0143(2) 0.0297(3) 0.0221(2) 0.00318(16) -0.00790(17) -0.00938(17)
Cl3 0.0249(2) 0.0269(2) 0.0287(3) 0.01385(17) -0.01778(19) -0.01620(19)
N1 0.0156(7) 0.0152(6) 0.0182(7) 0.0028(5) -0.0080(6) -0.0083(5)
C1 0.0134(7) 0.0136(7) 0.0250(9) 0.0032(6) -0.0079(7) -0.0056(6)
C2 0.0204(8) 0.0199(8) 0.0239(10) 0.0043(7) -0.0079(8) -0.0086(7)
C3 0.0239(9) 0.0209(9) 0.0273(12) 0.0072(7) -0.0037(8) -0.0070(8)
C4 0.0169(9) 0.0204(9) 0.0486(14) 0.0086(8) -0.0034(9) -0.0095(8)
C5 0.0167(8) 0.0202(9) 0.0493(13) 0.0037(8) -0.0126(9) -0.0100(7)
C6 0.0144(8) 0.0142(8) 0.0345(11) 0.0004(7) -0.0104(8) -0.0049(7)
C7 0.0185(8) 0.0188(8) 0.0385(11) -0.0020(7) -0.0175(8) -0.0055(7)
C8 0.0186(8) 0.0179(8) 0.0271(10) -0.0005(7) -0.0138(7) -0.0026(7)
C9 0.0294(10) 0.0281(10) 0.0332(11) -0.0011(8) -0.0240(9) -0.0024(8)
C10 0.0355(11) 0.0281(10) 0.0215(11) 0.0037(7) -0.0164(9) -0.0025(8)
C11 0.0246(9) 0.0197(8) 0.0208(10) 0.0054(7) -0.0077(7) -0.0034(7)
C12 0.0188(8) 0.0182(8) 0.0209(9) 0.0022(6) -0.0077(7) -0.0058(7)
C13 0.0142(7) 0.0157(8) 0.0192(9) 0.0010(6) -0.0084(7) -0.0028(6)
B1 0.0187(9) 0.0213(9) 0.0188(10) 0.0049(7) -0.0101(8) -0.0122(8)

loop_
_atom_type_symbol
_atom_type_description
_atom_type_scat_dispersion_real
_atom_type_scat_dispersion_imag
_atom_type_scat_source
C C 0.0181 0.0091 'International Tables Vol C Tables 4.2.6.8 and 6.1.1.4'
H H 0.0000 0.0000 'International Tables Vol C Tables 4.2.6.8 and 6.1.1.4'
N N 0.0311 0.0180 'International Tables Vol C Tables 4.2.6.8 and 6.1.1.4'
Cl Cl 0.3639 0.7018 'International Tables Vol C Tables 4.2.6.8 and 6.1.1.4'
B B 0.0090 0.0039 'International Tables Vol C Tables 4.2.6.8 and 6.1.1.4'

loop_
_geom_angle_atom_site_label_1
_geom_angle_atom_site_label_2
_geom_angle_atom_site_label_3
_geom_angle
C13 N1 C1 118.81(13)
C13 N1 B1 119.49(13)
C1 N1 B1 121.43(13)
N1 C1 C2 122.09(15)
N1 C1 C6 119.77(16)
C2 C1 C6 118.05(15)
C3 C2 C1 120.00(18)
C3 C2 H1 119.7(15)
C1 C2 H1 120.1(15)
C2 C3 C4 121.8(2)
C2 C3 H2 115.2(15)
C4 C3 H2 123.0(15)
C5 C4 C3 119.59(17)
C5 C4 H3 120.3(16)
C3 C4 H3 119.9(16)
C4 C5 C6 120.51(18)
C4 C5 H4 120.8(15)
C6 C5 H4 118.6(15)
C7 C6 C5 121.28(17)
C7 C6 C1 119.05(16)
C5 C6 C1 119.62(17)
C8 C7 C6 120.60(16)
C8 C7 H5 120.6(14)
C6 C7 H5 118.7(14)
C7 C8 C9 121.91(17)
C7 C8 C13 118.83(16)
C9 C8 C13 119.22(17)
C10 C9 C8 121.05(18)
C10 C9 H6 125.5(16)
C8 C9 H6 113.4(16)
C9 C10 C11 119.23(18)
C9 C10 H7 119.6(18)
C11 C10 H7 121.1(18)
C12 C11 C10 121.99(18)
C12 C11 H8 118.6(15)
C10 C11 H8 119.3(15)
C11 C12 C13 119.92(16)
C11 C12 H9 120.6(12)
C13 C12 H9 119.2(12)
N1 C13 C12 121.74(14)
N1 C13 C8 120.02(15)
C12 C13 C8 118.21(15)
N1 B1 Cl1 108.45(11)
N1 B1 Cl3 112.10(11)
Cl1 B1 Cl3 110.58(9)
N1 B1 Cl2 110.57(11)
Cl1 B1 Cl2 111.14(9)
Cl3 B1 Cl2 103.99(9)

loop_
_geom_bond_atom_site_label_1
_geom_bond_atom_site_label_2
_geom_bond_distance
Cl1 B1 1.8501(19)
Cl2 B1 1.859(2)
Cl3 B1 1.8528(18)
N1 C13 1.380(2)
N1 C1 1.381(2)
N1 B1 1.603(2)
C1 C2 1.414(3)
C1 C6 1.431(2)
C2 C3 1.370(3)
C2 H1 0.85(2)
C3 C4 1.415(3)
C3 H2 0.92(3)
C4 C5 1.352(3)
C4 H3 0.91(3)
C5 C6 1.427(3)
C5 H4 0.93(3)
C6 C7 1.387(3)
C7 C8 1.385(3)
C7 H5 0.93(2)
C8 C9 1.427(3)
C8 C13 1.432(2)
C9 C10 1.353(3)
C9 H6 0.88(3)
C10 C11 1.414(3)
C10 H7 0.95(3)
C11 C12 1.370(3)
C11 H8 0.92(2)
C12 C13 1.417(2)
C12 H9 0.94(2)

loop_
_geom_torsion_atom_site_label_1
_geom_torsion_atom_site_label_2
_geom_torsion_atom_site_label_3
_geom_torsion_atom_site_label_4
_geom_torsion
C13 N1 C1 C2 158.00(15)
B1 N1 C1 C2 -28.0(2)
C13 N1 C1 C6 -18.5(2)
B1 N1 C1 C6 155.47(15)
N1 C1 C2 C3 178.02(16)
C6 C1 C2 C3 -5.4(2)
C1 C2 C3 C4 -0.3(3)
C2 C3 C4 C5 4.4(3)
C3 C4 C5 C6 -2.4(3)
C4 C5 C6 C7 174.29(16)
C4 C5 C6 C1 -3.4(3)
N1 C1 C6 C7 6.2(2)
C2 C1 C6 C7 -170.46(15)
N1 C1 C6 C5 -176.13(15)
C2 C1 C6 C5 7.2(2)
C5 C6 C7 C8 -171.42(16)
C1 C6 C7 C8 6.2(2)
C6 C7 C8 C9 171.88(16)
C6 C7 C8 C13 -6.2(2)
C7 C8 C9 C10 -174.49(18)
C13 C8 C9 C10 3.5(3)
C8 C9 C10 C11 2.0(3)
C9 C10 C11 C12 -4.5(3)
C10 C11 C12 C13 1.2(3)
C1 N1 C13 C12 -159.06(15)
B1 N1 C13 C12 26.9(2)
C1 N1 C13 C8 18.6(2)
B1 N1 C13 C8 -155.48(15)
C11 C12 C13 N1 -177.93(16)
C11 C12 C13 C8 4.4(2)
C7 C8 C13 N1 -6.3(2)
C9 C8 C13 N1 175.57(15)
C7 C8 C13 C12 171.42(16)
C9 C8 C13 C12 -6.7(2)
C13 N1 B1 Cl1 -89.51(15)
C1 N1 B1 Cl1 96.57(15)
C13 N1 B1 Cl3 148.13(12)
C1 N1 B1 Cl3 -25.80(19)
C13 N1 B1 Cl2 32.58(17)
C1 N1 B1 Cl2 -141.34(13)
